data_7109424
loop_
_publ_author_name
'Eric Daniel Glowacki'
'Gundula Voss'
'Kadir Demirak'
'Marek Havlicek'
'Nevsal Sunger'
'Aysu Ceren Okur'
'Uwe Monkowius'
'Jacek Gasiorowski'
'Lucia Leonat'
'Niyazi Serdar Sariciftci'

_publ_section_title
;
 A facile protection-deprotection route for obtaining indigo pigments as
 thin films and their applications in organic bulk heterojunctions
;
_journal_name_full Chem.Commun.
_journal_page_first 6063
_journal_paper_doi 10.1039/c3cc42889c
_journal_volume 49
_journal_year 2013
_chemical_formula_moiety 'C26 H24 Br2 N2 O6'
_chemical_formula_sum 'C26 H24 Br2 N2 O6'
_chemical_formula_weight 620.29
_space_group_crystal_system monoclinic
_space_group_IT_number 13
_space_group_name_Hall '-P 2yc'
_space_group_name_H-M_alt 'P 1 2/c 1'
_symmetry_space_group_name_Hall '-P 2yc'
_symmetry_space_group_name_H-M 'P 1 2/c 1'
_atom_sites_solution_hydrogens geom
_atom_sites_solution_primary direct
_atom_sites_solution_secondary difmap
_audit_creation_method 'APEX2 v2010.1-2'
_cell_angle_alpha 90
_cell_angle_beta 111.215(11)
_cell_angle_gamma 90
_cell_formula_units_Z 4
_cell_length_a 18.248(7)
_cell_length_b 10.379(5)
_cell_length_c 14.366(6)
_cell_measurement_temperature 200.(2)
_cell_volume 2536.5(19)
_computing_structure_refinement 'SHELXL-97 (Sheldrick, 2008)'
_computing_structure_solution 'SHELXS-97 (Sheldrick, 2008)'
_diffrn_ambient_temperature 200.(2)
_diffrn_measured_fraction_theta_full 0.991
_diffrn_measured_fraction_theta_max 0.991
_diffrn_measurement_device_type 'SMART X2S'
_diffrn_measurement_method omega-scan
_diffrn_radiation_monochromator 'doubly curved silicon crystal'
_diffrn_radiation_source 'sealed MicroFocus tube'
_diffrn_radiation_type 'Mo K\a'
_diffrn_radiation_wavelength 0.71073
_diffrn_reflns_av_R_equivalents 0.0807
_diffrn_reflns_av_sigmaI/netI 0.0648
_diffrn_reflns_limit_h_max 21
_diffrn_reflns_limit_h_min -21
_diffrn_reflns_limit_k_max 12
_diffrn_reflns_limit_k_min -12
_diffrn_reflns_limit_l_max 16
_diffrn_reflns_limit_l_min -17
_diffrn_reflns_number 24402
_diffrn_reflns_theta_full 25.18
_diffrn_reflns_theta_max 25.18
_diffrn_reflns_theta_min 1.96
_exptl_absorpt_coefficient_mu 3.241
_exptl_absorpt_correction_T_max 0.42
_exptl_absorpt_correction_T_min 0.26
_exptl_absorpt_correction_type multi-scan
_exptl_absorpt_process_details
;
;
_exptl_crystal_colour red
_exptl_crystal_density_diffrn 1.624
_exptl_crystal_density_method 'not measured'
_exptl_crystal_description Parallelepiped
_exptl_crystal_F_000 1248
_exptl_crystal_size_max 0.58
_exptl_crystal_size_mid 0.38
_exptl_crystal_size_min 0.32
_refine_diff_density_max 1.284
_refine_diff_density_min -0.684
_refine_ls_extinction_method none
_refine_ls_goodness_of_fit_ref 1.070
_refine_ls_hydrogen_treatment constr
_refine_ls_matrix_type full
_refine_ls_number_parameters 331
_refine_ls_number_reflns 4535
_refine_ls_number_restraints 0
_refine_ls_restrained_S_all 1.070
_refine_ls_R_factor_all 0.0975
_refine_ls_R_factor_gt 0.0584
_refine_ls_shift/su_max 0.001
_refine_ls_shift/su_mean 0.000
_refine_ls_structure_factor_coef Fsqd
_refine_ls_weighting_details 'calc w=1/[\s^2^(Fo^2^)+(0.0508P)^2^+8.3674P] where P=(Fo^2^+2Fc^2^)/3'
_refine_ls_weighting_scheme calc
_refine_ls_wR_factor_gt 0.1272
_refine_ls_wR_factor_ref 0.1412
_reflns_number_gt 3068
_reflns_number_total 4535
_reflns_threshold_expression >2sigma(I)
_cod_data_source_file c3cc42889c.txt
_cod_data_source_block 2
_cod_database_code 7109424

loop_
_space_group_symop_operation_xyz
'x, y, z'
'-x, y, -z+1/2'
'-x, -y, -z'
'x, -y, z-1/2'

loop_
_atom_site_type_symbol
_atom_site_label
_atom_site_fract_x
_atom_site_fract_y
_atom_site_fract_z
_atom_site_U_iso_or_equiv
_atom_site_adp_type
_atom_site_calc_flag
_atom_site_refinement_flags
_atom_site_occupancy
Br Br1 0.61204(4) 0.56526(9) 0.64251(5) 0.0468(2) Uani d . 1
Br Br2 -0.09713(4) -0.06995(8) 0.29526(5) 0.0388(2) Uani d . 1
O O1 0.1991(2) 0.4469(4) 0.6829(3) 0.0249(9) Uani d . 1
O O2 0.2982(2) 0.0771(4) 0.7411(3) 0.0254(9) Uani d . 1
O O3 0.2086(3) 0.6116(4) 0.5846(3) 0.0351(11) Uani d . 1
O O4 0.2902(3) -0.1060(4) 0.6521(3) 0.0392(12) Uani d . 1
O O5 0.1164(2) 0.3542(4) 0.4780(3) 0.0285(10) Uani d . 1
O O6 0.3949(2) 0.1476(4) 0.6286(3) 0.0287(10) Uani d . 1
N N1 0.2793(3) 0.4276(5) 0.5960(3) 0.0211(10) Uani d . 1
N N2 0.2284(3) 0.0776(4) 0.5761(3) 0.0203(10) Uani d . 1
C C1 0.1399(5) 0.4196(7) 0.8011(6) 0.055(2) Uani d . 1
H H1 0.1135 0.34 0.7698 0.083 Uiso calc R 1
H H8 0.111 0.4589 0.8395 0.083 Uiso calc R 1
H H7 0.1936 0.3998 0.8457 0.083 Uiso calc R 1
C C2 0.1423(4) 0.5119(6) 0.7214(5) 0.0307(15) Uani d . 1
C C3 0.2238(3) 0.5054(6) 0.6184(4) 0.0262(14) Uani d . 1
C C4 0.2848(3) 0.2932(6) 0.6028(4) 0.0200(13) Uani d . 1
C C5 0.2229(3) 0.2110(5) 0.5709(4) 0.0189(12) Uani d . 1
C C6 0.2770(3) 0.0051(6) 0.6604(4) 0.0225(13) Uani d . 1
C C7 0.3452(4) 0.0212(6) 0.8403(4) 0.0339(16) Uani d . 1
C C8 0.3014(4) -0.0891(7) 0.8633(5) 0.0450(19) Uani d . 1
H H18 0.2475 -0.0622 0.8528 0.067 Uiso calc R 1
H H19 0.3279 -0.1155 0.933 0.067 Uiso calc R 1
H H2 0.3002 -0.1617 0.8192 0.067 Uiso calc R 1
C C9 0.5061(3) 0.5272(7) 0.6255(4) 0.0306(16) Uani d . 1
C C10 0.4534(4) 0.6288(7) 0.6136(4) 0.0337(16) Uani d . 1
H H3 0.4713 0.7149 0.6143 0.04 Uiso calc R 1
C C11 0.3753(4) 0.6069(6) 0.6010(4) 0.0292(15) Uani d . 1
H H26 0.339 0.6757 0.5915 0.035 Uiso calc R 1
C C12 0.3526(3) 0.4773(6) 0.6030(4) 0.0229(14) Uani d . 1
C C13 0.1734(4) 0.6413(7) 0.7681(6) 0.0447(18) Uani d . 1
H H4 0.1362 0.6796 0.7951 0.067 Uiso calc R 1
H H6 0.1797 0.6985 0.7173 0.067 Uiso calc R 1
H H5 0.2244 0.6292 0.8221 0.067 Uiso calc R 1
C C14 0.0643(4) 0.5247(8) 0.6369(6) 0.051(2) Uani d . 1
H H9 0.0479 0.4404 0.6056 0.077 Uiso calc R 1
H H10 0.0694 0.5853 0.5872 0.077 Uiso calc R 1
H H11 0.0249 0.5569 0.6627 0.077 Uiso calc R 1
C C15 0.3511(5) 0.1340(8) 0.9097(5) 0.055(2) Uani d . 1
H H13 0.3805 0.2041 0.8936 0.083 Uiso calc R 1
H H12 0.3785 0.1067 0.9789 0.083 Uiso calc R 1
H H14 0.2982 0.1641 0.9014 0.083 Uiso calc R 1
C C16 0.4250(4) -0.0199(8) 0.8404(6) 0.050(2) Uani d . 1
H H16 0.4182 -0.0876 0.7905 0.076 Uiso calc R 1
H H15 0.457 -0.0528 0.9066 0.076 Uiso calc R 1
H H17 0.4514 0.0543 0.8242 0.076 Uiso calc R 1
C C17 0.1569(3) 0.0234(6) 0.5091(4) 0.0208(13) Uani d . 1
C C18 0.1342(4) -0.1035(6) 0.4907(4) 0.0258(14) Uani d . 1
H H22 0.1695 -0.1718 0.521 0.031 Uiso calc R 1
C C19 0.0590(4) -0.1277(6) 0.4271(4) 0.0273(14) Uani d . 1
H H21 0.0418 -0.2146 0.4139 0.033 Uiso calc R 1
C C20 0.0073(3) -0.0299(7) 0.3817(4) 0.0280(15) Uani d . 1
C C21 0.0283(3) 0.0976(6) 0.3975(4) 0.0243(14) Uani d . 1
H H20 -0.0072 0.1652 0.3663 0.029 Uiso calc R 1
C C22 0.1055(3) 0.1219(6) 0.4624(4) 0.0210(13) Uani d . 1
C C23 0.1421(3) 0.2463(6) 0.5018(4) 0.0194(13) Uani d . 1
C C24 0.3685(3) 0.2576(6) 0.6212(4) 0.0234(13) Uani d . 1
C C25 0.4067(3) 0.3794(6) 0.6173(4) 0.0212(13) Uani d . 1
C C26 0.4839(4) 0.4026(6) 0.6283(4) 0.0273(15) Uani d . 1
H H24 0.5203 0.3339 0.6374 0.033 Uiso calc R 1

loop_
_atom_site_aniso_label
_atom_site_aniso_U_11
_atom_site_aniso_U_22
_atom_site_aniso_U_33
_atom_site_aniso_U_12
_atom_site_aniso_U_13
_atom_site_aniso_U_23
Br1 0.0286(4) 0.0771(6) 0.0324(4) -0.0230(4) 0.0083(3) 0.0004(4)
Br2 0.0296(4) 0.0563(5) 0.0298(4) -0.0182(3) 0.0097(3) -0.0128(3)
O1 0.026(2) 0.022(2) 0.030(2) 0.0042(19) 0.0152(19) 0.0023(19)
O2 0.030(2) 0.019(2) 0.024(2) -0.0002(19) 0.0059(18) 0.0008(18)
O3 0.040(3) 0.017(3) 0.052(3) 0.007(2) 0.022(2) 0.007(2)
O4 0.044(3) 0.020(3) 0.040(3) 0.009(2) 0.000(2) -0.002(2)
O5 0.027(2) 0.022(3) 0.030(2) 0.0022(19) 0.0007(18) 0.0028(19)
O6 0.026(2) 0.021(2) 0.039(3) 0.0034(19) 0.0106(19) -0.0006(19)
N1 0.022(2) 0.014(3) 0.028(3) 0.001(2) 0.010(2) 0.001(2)
N2 0.023(2) 0.015(3) 0.021(2) 0.000(2) 0.006(2) -0.002(2)
C1 0.089(6) 0.035(4) 0.069(5) 0.004(4) 0.061(5) 0.003(4)
C2 0.031(4) 0.022(4) 0.044(4) -0.004(3) 0.020(3) -0.016(3)
C3 0.021(3) 0.025(4) 0.030(3) 0.001(3) 0.006(3) -0.006(3)
C4 0.018(3) 0.023(3) 0.018(3) 0.003(3) 0.005(2) 0.004(2)
C5 0.022(3) 0.016(3) 0.019(3) 0.002(2) 0.007(2) -0.001(2)
C6 0.018(3) 0.022(4) 0.025(3) -0.004(3) 0.005(3) -0.004(3)
C7 0.035(4) 0.032(4) 0.023(3) -0.008(3) -0.004(3) 0.006(3)
C8 0.049(4) 0.042(5) 0.035(4) -0.006(4) 0.005(3) 0.016(3)
C9 0.020(3) 0.049(5) 0.018(3) -0.011(3) 0.001(3) -0.004(3)
C10 0.043(4) 0.033(4) 0.023(3) -0.021(3) 0.009(3) 0.002(3)
C11 0.025(3) 0.028(4) 0.030(3) -0.006(3) 0.005(3) 0.001(3)
C12 0.024(3) 0.032(4) 0.010(3) -0.005(3) 0.003(2) -0.001(2)
C13 0.050(4) 0.031(4) 0.055(5) 0.000(4) 0.021(4) -0.013(4)
C14 0.026(4) 0.066(6) 0.059(5) 0.006(4) 0.012(3) -0.009(4)
C15 0.072(6) 0.056(5) 0.028(4) -0.006(4) 0.006(4) -0.010(4)
C16 0.027(4) 0.060(5) 0.048(5) 0.003(4) -0.005(3) 0.013(4)
C17 0.018(3) 0.027(3) 0.018(3) -0.005(3) 0.007(2) -0.003(2)
C18 0.034(4) 0.018(3) 0.025(3) 0.000(3) 0.011(3) -0.002(2)
C19 0.039(4) 0.025(3) 0.023(3) -0.013(3) 0.017(3) -0.009(3)
C20 0.024(3) 0.042(4) 0.020(3) -0.013(3) 0.010(3) -0.010(3)
C21 0.024(3) 0.031(4) 0.018(3) 0.001(3) 0.006(2) -0.001(3)
C22 0.021(3) 0.020(3) 0.023(3) 0.000(3) 0.009(2) 0.002(2)
C23 0.019(3) 0.020(3) 0.016(3) -0.002(3) 0.003(2) 0.002(2)
C24 0.022(3) 0.029(4) 0.019(3) -0.005(3) 0.006(2) 0.000(3)
C25 0.025(3) 0.023(3) 0.014(3) -0.001(3) 0.005(2) 0.002(2)
C26 0.028(3) 0.032(4) 0.020(3) -0.001(3) 0.007(3) -0.002(3)

loop_
_atom_type_symbol
_atom_type_description
_atom_type_scat_dispersion_real
_atom_type_scat_dispersion_imag
_atom_type_scat_source
C C 0.0033 0.0016 'International Tables Vol C Tables 4.2.6.8 and 6.1.1.4'
H H 0.0000 0.0000 'International Tables Vol C Tables 4.2.6.8 and 6.1.1.4'
N N 0.0061 0.0033 'International Tables Vol C Tables 4.2.6.8 and 6.1.1.4'
O O 0.0106 0.0060 'International Tables Vol C Tables 4.2.6.8 and 6.1.1.4'
Br Br -0.2901 2.4595 'International Tables Vol C Tables 4.2.6.8 and 6.1.1.4'

loop_
_geom_angle_atom_site_label_1
_geom_angle_atom_site_label_2
_geom_angle_atom_site_label_3
_geom_angle
C3 O1 C2 120.7(5)
C6 O2 C7 120.4(5)
C4 N1 C12 108.6(5)
C4 N1 C3 126.2(5)
C12 N1 C3 120.9(5)
C5 N2 C17 109.0(5)
C5 N2 C6 125.6(5)
C17 N2 C6 120.0(5)
C2 C1 H1 109.5
C2 C1 H8 109.5
H1 C1 H8 109.5
C2 C1 H7 109.5
H1 C1 H7 109.5
H8 C1 H7 109.5
O1 C2 C1 102.0(5)
O1 C2 C14 108.6(5)
C1 C2 C14 113.0(6)
O1 C2 C13 111.3(5)
C1 C2 C13 109.7(6)
C14 C2 C13 111.8(6)
O3 C3 O1 128.5(6)
O3 C3 N1 120.8(6)
O1 C3 N1 110.6(5)
C5 C4 N1 124.9(5)
C5 C4 C24 125.2(5)
N1 C4 C24 107.5(5)
C4 C5 N2 125.0(5)
C4 C5 C23 124.9(5)
N2 C5 C23 108.4(5)
O4 C6 O2 129.2(6)
O4 C6 N2 120.7(5)
O2 C6 N2 110.0(5)
O2 C7 C8 109.9(5)
O2 C7 C15 102.0(5)
C8 C7 C15 111.2(6)
O2 C7 C16 109.4(5)
C8 C7 C16 111.9(6)
C15 C7 C16 112.1(6)
C7 C8 H18 109.5
C7 C8 H19 109.5
H18 C8 H19 109.5
C7 C8 H2 109.5
H18 C8 H2 109.5
H19 C8 H2 109.5
C26 C9 C10 121.5(6)
C26 C9 Br1 119.6(5)
C10 C9 Br1 118.9(5)
C11 C10 C9 121.5(6)
C11 C10 H3 119.3
C9 C10 H3 119.3
C10 C11 C12 116.6(6)
C10 C11 H26 121.7
C12 C11 H26 121.7
C25 C12 N1 110.6(5)
C25 C12 C11 120.4(5)
N1 C12 C11 128.9(6)
C2 C13 H4 109.5
C2 C13 H6 109.5
H4 C13 H6 109.5
C2 C13 H5 109.5
H4 C13 H5 109.5
H6 C13 H5 109.5
C2 C14 H9 109.5
C2 C14 H10 109.5
H9 C14 H10 109.5
C2 C14 H11 109.5
H9 C14 H11 109.5
H10 C14 H11 109.5
C7 C15 H13 109.5
C7 C15 H12 109.5
H13 C15 H12 109.5
C7 C15 H14 109.5
H13 C15 H14 109.5
H12 C15 H14 109.5
C7 C16 H16 109.5
C7 C16 H15 109.5
H16 C16 H15 109.5
C7 C16 H17 109.5
H16 C16 H17 109.5
H15 C16 H17 109.5
C18 C17 C22 120.6(5)
C18 C17 N2 130.2(5)
C22 C17 N2 109.2(5)
C19 C18 C17 117.6(6)
C19 C18 H22 121.2
C17 C18 H22 121.2
C18 C19 C20 121.9(6)
C18 C19 H21 119.0
C20 C19 H21 119.0
C21 C20 C19 122.0(5)
C21 C20 Br2 118.1(5)
C19 C20 Br2 119.9(5)
C20 C21 C22 115.8(6)
C20 C21 H20 122.1
C22 C21 H20 122.1
C17 C22 C21 122.0(5)
C17 C22 C23 109.2(5)
C21 C22 C23 128.4(5)
O5 C23 C22 128.8(5)
O5 C23 C5 126.9(5)
C22 C23 C5 104.0(5)
O6 C24 C25 129.2(5)
O6 C24 C4 126.0(5)
C25 C24 C4 104.5(5)
C12 C25 C26 122.3(6)
C12 C25 C24 108.6(5)
C26 C25 C24 129.1(6)
C9 C26 C25 117.7(6)
C9 C26 H24 121.2
C25 C26 H24 121.2

loop_
_geom_bond_atom_site_label_1
_geom_bond_atom_site_label_2
_geom_bond_distance
Br1 C9 1.900(6)
Br2 C20 1.907(6)
O1 C3 1.316(7)
O1 C2 1.501(7)
O2 C6 1.315(7)
O2 C7 1.488(7)
O3 C3 1.197(7)
O4 C6 1.192(7)
O5 C23 1.214(7)
O6 C24 1.229(7)
N1 C4 1.399(7)
N1 C12 1.403(7)
N1 C3 1.420(7)
N2 C5 1.388(7)
N2 C17 1.428(7)
N2 C6 1.428(7)
C1 C2 1.505(10)
C1 H1 0.98
C1 H8 0.98
C1 H7 0.98
C2 C14 1.505(9)
C2 C13 1.516(9)
C4 C5 1.356(8)
C4 C24 1.498(8)
C5 C23 1.494(7)
C7 C8 1.500(9)
C7 C15 1.516(10)
C7 C16 1.517(10)
C8 H18 0.98
C8 H19 0.98
C8 H2 0.98
C9 C26 1.360(9)
C9 C10 1.397(10)
C10 C11 1.388(9)
C10 H3 0.95
C11 C12 1.411(9)
C11 H26 0.95
C12 C25 1.379(8)
C13 H4 0.98
C13 H6 0.98
C13 H5 0.98
C14 H9 0.98
C14 H10 0.98
C14 H11 0.98
C15 H13 0.98
C15 H12 0.98
C15 H14 0.98
C16 H16 0.98
C16 H15 0.98
C16 H17 0.98
C17 C18 1.377(8)
C17 C22 1.386(8)
C18 C19 1.369(8)
C18 H22 0.95
C19 C20 1.378(9)
C19 H21 0.95
C20 C21 1.373(9)
C21 C22 1.402(8)
C21 H20 0.95
C22 C23 1.470(8)
C24 C25 1.454(8)
C25 C26 1.382(8)
C26 H24 0.95

loop_
_geom_torsion_atom_site_label_1
_geom_torsion_atom_site_label_2
_geom_torsion_atom_site_label_3
_geom_torsion_atom_site_label_4
_geom_torsion
C3 O1 C2 C1 -172.6(6)
C3 O1 C2 C14 67.8(7)
C3 O1 C2 C13 -55.7(7)
C2 O1 C3 O3 2.1(9)
C2 O1 C3 N1 177.7(4)
C4 N1 C3 O3 -158.5(6)
C12 N1 C3 O3 47.5(8)
C4 N1 C3 O1 25.5(8)
C12 N1 C3 O1 -128.4(5)
C12 N1 C4 C5 -159.7(5)
C3 N1 C4 C5 43.6(8)
C12 N1 C4 C24 3.4(6)
C3 N1 C4 C24 -153.2(5)
N1 C4 C5 N2 178.9(5)
C24 C4 C5 N2 18.6(9)
N1 C4 C5 C23 15.9(9)
C24 C4 C5 C23 -144.3(5)
C17 N2 C5 C4 -161.8(5)
C6 N2 C5 C4 44.5(8)
C17 N2 C5 C23 3.6(6)
C6 N2 C5 C23 -150.1(5)
C7 O2 C6 O4 -0.2(9)
C7 O2 C6 N2 176.3(4)
C5 N2 C6 O4 -164.9(6)
C17 N2 C6 O4 44.0(8)
C5 N2 C6 O2 18.3(8)
C17 N2 C6 O2 -132.8(5)
C6 O2 C7 C8 -58.8(7)
C6 O2 C7 C15 -176.8(5)
C6 O2 C7 C16 64.4(7)
C26 C9 C10 C11 -2.1(9)
Br1 C9 C10 C11 -179.9(4)
C9 C10 C11 C12 1.4(9)
C4 N1 C12 C25 -1.8(6)
C3 N1 C12 C25 156.2(5)
C4 N1 C12 C11 -179.2(6)
C3 N1 C12 C11 -21.1(8)
C10 C11 C12 C25 0.2(8)
C10 C11 C12 N1 177.4(5)
C5 N2 C17 C18 -177.9(6)
C6 N2 C17 C18 -22.5(9)
C5 N2 C17 C22 -0.9(6)
C6 N2 C17 C22 154.5(5)
C22 C17 C18 C19 -1.6(8)
N2 C17 C18 C19 175.1(5)
C17 C18 C19 C20 0.7(9)
C18 C19 C20 C21 0.1(9)
C18 C19 C20 Br2 -179.2(4)
C19 C20 C21 C22 0.1(8)
Br2 C20 C21 C22 179.4(4)
C18 C17 C22 C21 1.8(9)
N2 C17 C22 C21 -175.5(5)
C18 C17 C22 C23 175.2(5)
N2 C17 C22 C23 -2.1(6)
C20 C21 C22 C17 -1.0(8)
C20 C21 C22 C23 -173.0(5)
C17 C22 C23 O5 178.2(6)
C21 C22 C23 O5 -9.0(10)
C17 C22 C23 C5 4.1(6)
C21 C22 C23 C5 176.9(6)
C4 C5 C23 O5 -13.5(9)
N2 C5 C23 O5 -178.9(5)
C4 C5 C23 C22 160.7(5)
N2 C5 C23 C22 -4.7(6)
C5 C4 C24 O6 -14.8(9)
N1 C4 C24 O6 -177.9(5)
C5 C4 C24 C25 159.4(5)
N1 C4 C24 C25 -3.6(6)
N1 C12 C25 C26 -178.9(5)
C11 C12 C25 C26 -1.3(8)
N1 C12 C25 C24 -0.6(6)
C11 C12 C25 C24 177.0(5)
O6 C24 C25 C12 176.6(6)
C4 C24 C25 C12 2.6(6)
O6 C24 C25 C26 -5.3(10)
C4 C24 C25 C26 -179.3(5)
C10 C9 C26 C25 1.1(8)
Br1 C9 C26 C25 178.9(4)
C12 C25 C26 C9 0.6(8)
C24 C25 C26 C9 -177.3(5)
